data_4112018
loop_
_publ_author_name
'Marco W. Bouwkamp'
'Peter H. M. Budzelaar'
'Jeroen Gercama'
'Isabel Del Hierro Morales'
'Jeanette de Wolf'
'Auke Meetsma'
'Sergei I. Troyanov'
'Jan H. Teuben'
'Bart Hessen'

_publ_contact_author_address
;
     Crystal Structure Center,
     Inorganic Solid State Chemistry Laboratory
     Chemical Physics,
     Materials Science Center,
     Groningen University,
     Nijenborgh 4,
     NL-9747 AG Groningen,
     The Netherlands.
;
_publ_contact_author_email A.Meetsma@fwn.rug.nl
_publ_contact_author_fax '+31 50 3634441'
_publ_contact_author_name
;
   Drs. A. Meetsma
;
_publ_contact_author_phone '+31 50 3634368'
_publ_section_title
;
 Naked (C5Me5)2M Cations (M = Sc, Ti, and V) and Their Fluoroarene
 Complexes
;
_journal_name_full 'Journal of the American Chemical Society'
_journal_page_first 14310
_journal_page_last 14319
_journal_paper_doi 10.1021/ja054544i
_journal_volume 127
_journal_year 2005
_chemical_compound_source 'see text'
_chemical_formula_moiety 'C24 H38 O V, C24 H20 B'
_chemical_formula_sum 'C48 H58 B O V'
_chemical_formula_weight 712.74
_chemical_name_systematic
;
 ?
;
_space_group_IT_number 2
_symmetry_cell_setting triclinic
_symmetry_Int_Tables_number 2
_symmetry_space_group_name_Hall '-P 1'
_symmetry_space_group_name_H-M 'P -1'
_atom_sites_solution_hydrogens difmap
_atom_sites_solution_primary heavy
_atom_sites_solution_secondary direct
_audit_creation_date '2002-10-31  10:44:41'
_audit_creation_method
;
 PLATON <TABLE ACC> option 
 SHELXL97-2 & Manual Editing 
;
_cell_angle_alpha 92.277(1)
_cell_angle_beta 103.375(1)
_cell_angle_gamma 92.858(1)
_cell_formula_units_Z 2
_cell_length_a 10.3736(6)
_cell_length_b 11.7889(7)
_cell_length_c 16.450(1)
_cell_measurement_reflns_used 5248
_cell_measurement_temperature 100(1)
_cell_measurement_theta_max 29.65
_cell_measurement_theta_min 2.58
_cell_volume 1952.0(2)
_computing_cell_refinement 'SAINT, Bruker Version 6.02A, 2000'
_computing_data_collection 'SMART, Bruker Version 5.624, 2001'
_computing_data_reduction 'XPREP, Bruker Version 5.1/NT, 2000'
_computing_molecular_graphics
;
 PLUTO (Meetsma, 2002) 
 PLATON (Spek, 1994)
;
_computing_publication_material 'PLATON (Spek, 1990)'
_computing_structure_refinement 'SHELXL-97 (Sheldrick, 1997)'
_computing_structure_solution
;
 DIRDIF-99 (Beurskens et al., 1999)
;
_diffrn_ambient_temperature 100(1)
_diffrn_detector_area_resol_mean '4096x4096 / 62x62 (binned 512)'
_diffrn_measured_fraction_theta_full 0.99
_diffrn_measured_fraction_theta_max 0.880
_diffrn_measurement_device_type
;
  Bruker Smart Apex 
;
_diffrn_measurement_method 'phi and omega scans'
_diffrn_radiation_detector
;
  CCD area-detector
;
_diffrn_radiation_monochromator 'parallel mounted graphite'
_diffrn_radiation_source 'fine focus sealed Siemens Mo tube '
_diffrn_radiation_type MoK\a
_diffrn_radiation_wavelength 0.71073
_diffrn_reflns_av_R_equivalents 0.0155
_diffrn_reflns_av_sigmaI/netI 0.0278
_diffrn_reflns_limit_h_max 14
_diffrn_reflns_limit_h_min -14
_diffrn_reflns_limit_k_max 15
_diffrn_reflns_limit_k_min -15
_diffrn_reflns_limit_l_max 22
_diffrn_reflns_limit_l_min -22
_diffrn_reflns_number 18689
_diffrn_reflns_reduction_process
;
 Intensity data were corrected for Lorentz and polarization
  effects, decay and absorption and reduced to F~o~^2^
  using SAINT (Bruker, 2000) and SADABS (Sheldrick, 2001)
;
_diffrn_reflns_theta_full 25.00
_diffrn_reflns_theta_max 29.79
_diffrn_reflns_theta_min 2.55
_exptl_absorpt_coefficient_mu 0.290
_exptl_absorpt_correction_T_max 0.9390
_exptl_absorpt_correction_T_min 0.8905
_exptl_absorpt_correction_type multi-scan
_exptl_absorpt_process_details '(SADABS, Sheldrick, Bruker, 2000))'
_exptl_crystal_colour green
_exptl_crystal_density_diffrn 1.213
_exptl_crystal_description block
_exptl_crystal_F_000 764
_exptl_crystal_size_max 0.41
_exptl_crystal_size_mid 0.24
_exptl_crystal_size_min 0.22
_refine_diff_density_max 0.413
_refine_diff_density_min -0.292
_refine_diff_density_rms 0.054
_refine_ls_extinction_method none
_refine_ls_goodness_of_fit_ref 1.053
_refine_ls_hydrogen_treatment refall
_refine_ls_matrix_type full
_refine_ls_number_parameters 692
_refine_ls_number_reflns 9852
_refine_ls_number_restraints 0
_refine_ls_restrained_S_all 1.053
_refine_ls_R_factor_all 0.0413
_refine_ls_R_factor_gt 0.0373
_refine_ls_shift/su_max 0.001
_refine_ls_shift/su_mean 0.000
_refine_ls_structure_factor_coef Fsqd
_refine_ls_weighting_details 'calc w=1/[\s^2^(Fo^2^)+(0.0596P)^2^+0.4981P] where P=(Fo^2^+2Fc^2^)/3'
_refine_ls_weighting_scheme calc
_refine_ls_wR_factor_gt 0.0991
_refine_ls_wR_factor_ref 0.1021
_reflns_number_gt 8865
_reflns_number_total 9852
_reflns_threshold_expression I>2\s(I)
_cod_data_source_file ja054544irom20050708_022625.cif
_cod_data_source_block global
_cod_database_code 4112018
_vrn_publ_code_void_volume 0.0
_vrn_publ_code_frame_time_sec 10.0
_vrn_publ_code_meas_time_hour 8.2

loop_
_symmetry_equiv_pos_as_xyz
x,y,z
-x,-y,-z

loop_
_atom_site_aniso_label
_atom_site_aniso_U_11
_atom_site_aniso_U_22
_atom_site_aniso_U_33
_atom_site_aniso_U_23
_atom_site_aniso_U_13
_atom_site_aniso_U_12
V1 0.0127(1) 0.0123(1) 0.0114(1) 0.0014(1) 0.0012(1) 0.0012(1)
O1 0.0173(4) 0.0188(4) 0.0127(4) 0.0021(3) 0.0012(3) 0.0043(3)
C11 0.0177(6) 0.0184(5) 0.0175(5) 0.0062(4) 0.0039(4) 0.0022(4)
C12 0.0171(6) 0.0137(5) 0.0192(5) 0.0026(4) 0.0053(4) 0.0008(4)
C13 0.0155(5) 0.0165(5) 0.0154(5) 0.0013(4) 0.0042(4) 0.0007(4)
C14 0.0188(6) 0.0165(5) 0.0140(5) 0.0018(4) 0.0051(4) 0.0027(4)
C15 0.0207(6) 0.0191(5) 0.0124(5) 0.0023(4) 0.0035(4) -0.0002(4)
C16 0.0239(7) 0.0272(6) 0.0275(7) 0.0132(6) 0.0043(5) 0.0060(5)
C17 0.0249(7) 0.0144(5) 0.0323(7) -0.0016(5) 0.0096(5) -0.0003(5)
C18 0.0149(6) 0.0241(6) 0.0213(6) 0.0008(5) 0.0014(5) -0.0004(4)
C19 0.0289(7) 0.0217(6) 0.0207(6) 0.0005(5) 0.0088(5) 0.0089(5)
C110 0.0297(7) 0.0285(7) 0.0137(5) -0.0004(5) 0.0016(5) -0.0029(5)
C111 0.0141(5) 0.0202(5) 0.0183(5) 0.0021(4) 0.0003(4) -0.0002(4)
C112 0.0133(5) 0.0167(5) 0.0206(6) 0.0026(4) 0.0030(4) 0.0025(4)
C113 0.0129(5) 0.0174(5) 0.0170(5) 0.0009(4) 0.0036(4) 0.0021(4)
C114 0.0125(5) 0.0166(5) 0.0185(5) 0.0031(4) 0.0037(4) 0.0005(4)
C115 0.0155(5) 0.0160(5) 0.0197(6) 0.0003(4) 0.0024(4) -0.0021(4)
C116 0.0232(7) 0.0336(7) 0.0201(6) 0.0034(5) -0.0037(5) 0.0000(5)
C117 0.0260(7) 0.0196(6) 0.0314(7) 0.0066(5) 0.0084(6) 0.0097(5)
C118 0.0221(6) 0.0268(6) 0.0196(6) -0.0030(5) 0.0062(5) 0.0047(5)
C119 0.0183(6) 0.0213(6) 0.0247(6) 0.0094(5) 0.0066(5) 0.0025(4)
C120 0.0305(7) 0.0171(6) 0.0282(7) -0.0038(5) 0.0053(6) -0.0045(5)
C121 0.0198(6) 0.0253(6) 0.0136(5) -0.0010(4) 0.0004(4) 0.0026(5)
C122 0.0203(6) 0.0358(7) 0.0158(6) 0.0025(5) -0.0010(5) 0.0061(5)
C123 0.0203(6) 0.0292(6) 0.0202(6) 0.0091(5) 0.0023(5) 0.0081(5)
C124 0.0181(6) 0.0207(5) 0.0194(6) 0.0038(4) 0.0037(5) 0.0057(4)
C21 0.0156(5) 0.0110(4) 0.0176(5) 0.0010(4) 0.0033(4) 0.0010(4)
C22 0.0185(6) 0.0176(5) 0.0195(6) -0.0016(4) 0.0026(4) 0.0006(4)
C23 0.0174(6) 0.0191(5) 0.0286(7) -0.0019(5) -0.0012(5) 0.0014(4)
C24 0.0160(6) 0.0159(5) 0.0387(7) 0.0007(5) 0.0091(5) 0.0022(4)
C25 0.0231(6) 0.0184(5) 0.0270(6) 0.0035(5) 0.0123(5) 0.0041(4)
C26 0.0191(6) 0.0163(5) 0.0183(6) 0.0036(4) 0.0046(4) 0.0029(4)
C27 0.0151(5) 0.0163(5) 0.0145(5) 0.0012(4) 0.0034(4) -0.0010(4)
C28 0.0177(6) 0.0176(5) 0.0202(6) -0.0011(4) 0.0029(4) 0.0007(4)
C29 0.0242(7) 0.0228(6) 0.0209(6) -0.0064(5) 0.0034(5) -0.0034(5)
C210 0.0221(6) 0.0264(6) 0.0192(6) -0.0013(5) -0.0034(5) -0.0056(5)
C211 0.0178(6) 0.0215(6) 0.0254(6) 0.0032(5) -0.0013(5) 0.0012(4)
C212 0.0173(6) 0.0176(5) 0.0204(6) -0.0008(4) 0.0025(4) 0.0007(4)
C213 0.0113(5) 0.0161(5) 0.0175(5) -0.0007(4) 0.0026(4) 0.0015(4)
C214 0.0131(5) 0.0189(5) 0.0185(5) 0.0011(4) 0.0018(4) 0.0014(4)
C215 0.0132(5) 0.0169(5) 0.0288(6) 0.0040(5) 0.0037(5) 0.0025(4)
C216 0.0158(6) 0.0155(5) 0.0321(7) -0.0045(5) 0.0059(5) 0.0003(4)
C217 0.0192(6) 0.0212(6) 0.0212(6) -0.0055(5) 0.0040(5) 0.0013(4)
C218 0.0168(6) 0.0178(5) 0.0177(5) -0.0007(4) 0.0026(4) 0.0020(4)
C219 0.0167(5) 0.0151(5) 0.0135(5) -0.0019(4) 0.0021(4) -0.0010(4)
C220 0.0180(6) 0.0200(5) 0.0201(6) 0.0001(4) 0.0044(4) 0.0009(4)
C221 0.0194(6) 0.0253(6) 0.0226(6) -0.0012(5) 0.0088(5) -0.0026(5)
C222 0.0266(7) 0.0189(5) 0.0187(6) 0.0005(4) 0.0068(5) -0.0043(5)
C223 0.0242(6) 0.0170(5) 0.0194(6) 0.0020(4) 0.0041(5) 0.0019(4)
C224 0.0181(6) 0.0169(5) 0.0189(5) -0.0004(4) 0.0060(4) 0.0011(4)
B2 0.0141(6) 0.0141(5) 0.0140(5) -0.0008(4) 0.0026(4) 0.0012(4)

loop_
_atom_site_label
_atom_site_type_symbol
_atom_site_thermal_displace_type
_atom_site_fract_x
_atom_site_fract_y
_atom_site_fract_z
_atom_site_occupancy
_atom_site_U_iso_or_equiv
V1 V Uani 0.25825(2) 0.25310(1) 0.29810(1) 1.000 0.0124(1)
O1 O Uani 0.12676(8) 0.31548(7) 0.19323(5) 1.000 0.0165(2)
C11 C Uani 0.23921(12) 0.13532(10) 0.40315(7) 1.000 0.0177(3)
C12 C Uani 0.14188(12) 0.09532(9) 0.32987(7) 1.000 0.0165(3)
C13 C Uani 0.04830(12) 0.17935(10) 0.31118(7) 1.000 0.0157(3)
C14 C Uani 0.09085(12) 0.27428(10) 0.36991(7) 1.000 0.0161(3)
C15 C Uani 0.20780(12) 0.24656(10) 0.42719(7) 1.000 0.0175(3)
C16 C Uani 0.33516(14) 0.06128(12) 0.45559(9) 1.000 0.0260(4)
C17 C Uani 0.13558(15) -0.01754(11) 0.28406(10) 1.000 0.0235(4)
C18 C Uani -0.08062(12) 0.16424(11) 0.24749(8) 1.000 0.0206(3)
C19 C Uani 0.01507(15) 0.37675(11) 0.38143(9) 1.000 0.0230(4)
C110 C Uani 0.27158(15) 0.31912(12) 0.50404(8) 1.000 0.0247(4)
C111 C Uani 0.48512(12) 0.27645(10) 0.35867(8) 1.000 0.0181(3)
C112 C Uani 0.46640(11) 0.18829(10) 0.29468(8) 1.000 0.0169(3)
C113 C Uani 0.41430(11) 0.23552(10) 0.21682(7) 1.000 0.0157(3)
C114 C Uani 0.40219(11) 0.35421(10) 0.23287(7) 1.000 0.0158(3)
C115 C Uani 0.44173(12) 0.37847(10) 0.32031(8) 1.000 0.0175(3)
C116 C Uani 0.56840(15) 0.27187(13) 0.44620(9) 1.000 0.0271(4)
C117 C Uani 0.51436(15) 0.07038(11) 0.30230(10) 1.000 0.0250(4)
C118 C Uani 0.40271(14) 0.17264(12) 0.13420(8) 1.000 0.0226(3)
C119 C Uani 0.36846(13) 0.44065(11) 0.16872(9) 1.000 0.0209(3)
C120 C Uani 0.45113(15) 0.49334(11) 0.36402(9) 1.000 0.0259(4)
C121 C Uani 0.08940(13) 0.25555(11) 0.11089(7) 1.000 0.0202(3)
C122 C Uani -0.01374(14) 0.32583(12) 0.05821(8) 1.000 0.0246(4)
C123 C Uani 0.02116(14) 0.44609(12) 0.09838(8) 1.000 0.0232(3)
C124 C Uani 0.06367(13) 0.42390(10) 0.19044(8) 1.000 0.0193(3)
C21 C Uani 0.55075(11) 0.75348(9) 0.21213(7) 1.000 0.0148(3)
C22 C Uani 0.44564(12) 0.74106(10) 0.14029(8) 1.000 0.0189(3)
C23 C Uani 0.31329(13) 0.74009(11) 0.14360(9) 1.000 0.0229(3)
C24 C Uani 0.27872(13) 0.75062(10) 0.22037(9) 1.000 0.0231(3)
C25 C Uani 0.37925(13) 0.76341(10) 0.29246(9) 1.000 0.0216(3)
C26 C Uani 0.51227(12) 0.76502(10) 0.28799(8) 1.000 0.0177(3)
C27 C Uani 0.81858(11) 0.77201(10) 0.28883(7) 1.000 0.0154(3)
C28 C Uani 0.81686(13) 0.86928(10) 0.34070(8) 1.000 0.0188(3)
C29 C Uani 0.91278(14) 0.89570(11) 0.41448(8) 1.000 0.0233(4)
C210 C Uani 1.01712(14) 0.82594(11) 0.43904(8) 1.000 0.0242(3)
C211 C Uani 1.02538(13) 0.73152(11) 0.38789(8) 1.000 0.0226(3)
C212 C Uani 0.92811(12) 0.70587(10) 0.31440(8) 1.000 0.0188(3)
C213 C Uani 0.70607(11) 0.61389(9) 0.16501(7) 1.000 0.0151(3)
C214 C Uani 0.71143(12) 0.52306(10) 0.21853(8) 1.000 0.0171(3)
C215 C Uani 0.69691(12) 0.40950(10) 0.18953(8) 1.000 0.0197(3)
C216 C Uani 0.67453(12) 0.38208(10) 0.10412(9) 1.000 0.0213(3)
C217 C Uani 0.66824(13) 0.46896(11) 0.04917(8) 1.000 0.0208(3)
C218 C Uani 0.68480(12) 0.58258(10) 0.07954(8) 1.000 0.0177(3)
C219 C Uani 0.73621(12) 0.84013(9) 0.13669(7) 1.000 0.0155(3)
C220 C Uani 0.85537(12) 0.84050(10) 0.11028(8) 1.000 0.0194(3)
C221 C Uani 0.89059(13) 0.92247(11) 0.05919(8) 1.000 0.0220(3)
C222 C Uani 0.80574(13) 1.00809(10) 0.03164(8) 1.000 0.0214(3)
C223 C Uani 0.68770(13) 1.01080(10) 0.05685(8) 1.000 0.0203(3)
C224 C Uani 0.65464(12) 0.92873(10) 0.10870(8) 1.000 0.0177(3)
B2 B Uani 0.70432(13) 0.74538(10) 0.20145(8) 1.000 0.0142(3)
H110' H Uiso 0.355(2) 0.2970(16) 0.5317(12) 1.000 0.036(5)
H110" H Uiso 0.2165(18) 0.3170(14) 0.5441(11) 1.000 0.031(4)
H116' H Uiso 0.542(2) 0.3238(19) 0.4861(14) 1.000 0.053(6)
H116" H Uiso 0.659(2) 0.2975(18) 0.4457(13) 1.000 0.049(6)
H117' H Uiso 0.5519(19) 0.0547(16) 0.3590(12) 1.000 0.037(5)
H117" H Uiso 0.5823(19) 0.0638(15) 0.2699(12) 1.000 0.034(5)
H118' H Uiso 0.3780(19) 0.2202(16) 0.0878(12) 1.000 0.037(5)
H118" H Uiso 0.3409(19) 0.1079(16) 0.1256(12) 1.000 0.036(5)
H119' H Uiso 0.3096(18) 0.4105(15) 0.1177(12) 1.000 0.032(4)
H119" H Uiso 0.4443(19) 0.4690(15) 0.1554(11) 1.000 0.032(4)
H120' H Uiso 0.446(2) 0.4887(18) 0.4219(15) 1.000 0.054(6)
H120" H Uiso 0.381(2) 0.5405(17) 0.3380(13) 1.000 0.046(5)
H121' H Uiso 0.1745(16) 0.2526(13) 0.0897(10) 1.000 0.023(4)
H122' H Uiso -0.0077(17) 0.3209(14) 0.0014(11) 1.000 0.027(4)
H123' H Uiso -0.0523(18) 0.4901(15) 0.0882(11) 1.000 0.029(4)
H16 H Uiso 0.397(2) 0.1044(17) 0.5017(13) 1.000 0.045(5)
H16' H Uiso 0.3796(19) 0.0181(15) 0.4235(11) 1.000 0.033(5)
H16" H Uiso 0.2888(19) 0.0050(16) 0.4826(12) 1.000 0.036(5)
H124' H Uiso -0.0138(16) 0.4164(13) 0.2155(10) 1.000 0.020(4)
H17 H Uiso 0.072(3) -0.067(2) 0.2953(15) 1.000 0.064(7)
H17' H Uiso 0.213(3) -0.053(2) 0.2992(17) 1.000 0.083(9)
H17" H Uiso 0.108(2) -0.0105(19) 0.2247(16) 1.000 0.064(7)
H18 H Uiso -0.0822(19) 0.0981(16) 0.2090(12) 1.000 0.037(5)
H18' H Uiso -0.1032(17) 0.2307(14) 0.2159(10) 1.000 0.026(4)
H18" H Uiso -0.1534(19) 0.1477(15) 0.2760(12) 1.000 0.035(5)
H19 H Uiso -0.0095(18) 0.3753(15) 0.4347(12) 1.000 0.033(5)
H19' H Uiso -0.0637(19) 0.3784(15) 0.3381(11) 1.000 0.031(4)
H19" H Uiso 0.0660(18) 0.4480(15) 0.3785(11) 1.000 0.031(4)
H110 H Uiso 0.2843(18) 0.3984(15) 0.4912(11) 1.000 0.031(4)
H116 H Uiso 0.5735(19) 0.1989(17) 0.4676(12) 1.000 0.040(5)
H117 H Uiso 0.4485(19) 0.0142(16) 0.2837(12) 1.000 0.035(5)
H118 H Uiso 0.4893(18) 0.1425(14) 0.1312(11) 1.000 0.027(4)
H119 H Uiso 0.3315(19) 0.5037(16) 0.1878(12) 1.000 0.036(5)
H120 H Uiso 0.528(2) 0.5374(18) 0.3634(13) 1.000 0.048(6)
H121 H Uiso 0.0557(15) 0.1771(13) 0.1177(9) 1.000 0.017(4)
H122 H Uiso -0.1037(18) 0.2987(14) 0.0607(11) 1.000 0.029(4)
H123 H Uiso 0.0968(17) 0.4833(14) 0.0812(10) 1.000 0.025(4)
H124 H Uiso 0.1293(15) 0.4813(13) 0.2243(10) 1.000 0.018(4)
H22 H Uiso 0.4663(17) 0.7317(14) 0.0868(11) 1.000 0.026(4)
H23 H Uiso 0.2455(18) 0.7329(15) 0.0927(11) 1.000 0.032(4)
H24 H Uiso 0.1886(18) 0.7489(14) 0.2233(11) 1.000 0.029(4)
H25 H Uiso 0.3565(17) 0.7722(14) 0.3470(11) 1.000 0.028(4)
H26 H Uiso 0.5799(17) 0.7749(14) 0.3397(11) 1.000 0.026(4)
H28 H Uiso 0.7473(16) 0.9191(14) 0.3254(10) 1.000 0.021(4)
H29 H Uiso 0.9081(17) 0.9605(15) 0.4485(11) 1.000 0.029(4)
H210 H Uiso 1.0822(18) 0.8416(15) 0.4890(12) 1.000 0.033(4)
H211 H Uiso 1.0990(18) 0.6845(15) 0.4021(11) 1.000 0.030(4)
H212 H Uiso 0.9373(16) 0.6413(14) 0.2810(10) 1.000 0.022(4)
H214 H Uiso 0.7233(16) 0.5382(14) 0.2785(10) 1.000 0.024(4)
H215 H Uiso 0.6980(16) 0.3507(13) 0.2283(10) 1.000 0.022(4)
H216 H Uiso 0.6619(17) 0.3046(14) 0.0839(10) 1.000 0.026(4)
H217 H Uiso 0.6477(16) 0.4492(14) -0.0110(11) 1.000 0.025(4)
H218 H Uiso 0.6803(15) 0.6393(13) 0.0404(10) 1.000 0.018(4)
H220 H Uiso 0.9165(18) 0.7819(15) 0.1293(11) 1.000 0.030(4)
H221 H Uiso 0.9716(18) 0.9177(14) 0.0428(10) 1.000 0.026(4)
H222 H Uiso 0.8276(17) 1.0647(14) -0.0055(10) 1.000 0.028(4)
H223 H Uiso 0.6273(17) 1.0662(14) 0.0380(10) 1.000 0.024(4)
H224 H Uiso 0.5758(16) 0.9351(13) 0.1258(10) 1.000 0.020(4)

loop_
_atom_type_symbol
_atom_type_description
_atom_type_scat_dispersion_real
_atom_type_scat_dispersion_imag
_atom_type_scat_source
V V 0.3005 0.5294 'International Tables Vol C Tables 4.2.6.8 and 6.1.1.4'
O O 0.0106 0.0060 'International Tables Vol C Tables 4.2.6.8 and 6.1.1.4'
B B 0.0013 0.0007 'International Tables Vol C Tables 4.2.6.8 and 6.1.1.4'
H H 0.0000 0.0000 'International Tables Vol C Tables 4.2.6.8 and 6.1.1.4'
C C 0.0033 0.0016 'International Tables Vol C Tables 4.2.6.8 and 6.1.1.4'

loop_
_geom_angle_atom_site_label_1
_geom_angle_atom_site_label_2
_geom_angle_atom_site_label_3
_geom_angle
_geom_angle_publ_flag
O1 V1 C11 135.98(4) yes
O1 V1 C12 103.77(4) yes
O1 V1 C13 77.15(4) yes
O1 V1 C14 87.01(4) yes
O1 V1 C15 122.14(4) yes
O1 V1 C111 135.95(4) yes
O1 V1 C112 123.69(4) yes
O1 V1 C113 88.59(4) yes
O1 V1 C114 77.32(4) yes
O1 V1 C115 103.56(4) yes
C11 V1 C12 36.12(4) yes
C11 V1 C13 58.93(4) yes
C11 V1 C14 59.54(4) yes
C11 V1 C15 36.20(4) yes
C11 V1 C111 88.06(4) yes
C11 V1 C112 91.46(4) yes
C11 V1 C113 123.98(4) yes
C11 V1 C114 146.46(4) yes
C11 V1 C115 117.94(4) yes
C12 V1 C13 35.20(4) yes
C12 V1 C14 59.62(4) yes
C12 V1 C15 60.19(4) yes
C12 V1 C111 118.09(4) yes
C12 V1 C112 104.21(4) yes
C12 V1 C113 121.16(4) yes
C12 V1 C114 156.54(4) yes
C12 V1 C115 152.67(4) yes
C13 V1 C14 35.47(4) yes
C13 V1 C15 59.04(4) yes
C13 V1 C111 146.61(4) yes
C13 V1 C112 139.00(4) yes
C13 V1 C113 142.50(4) yes
C13 V1 C114 154.46(4) yes
C13 V1 C115 157.32(4) yes
C14 V1 C15 35.52(4) yes
C14 V1 C111 124.90(4) yes
C14 V1 C112 149.02(4) yes
C14 V1 C113 175.58(4) yes
C14 V1 C114 143.11(4) yes
C14 V1 C115 122.02(4) yes
C15 V1 C111 91.88(4) yes
C15 V1 C112 114.16(4) yes
C15 V1 C113 148.90(4) yes
C15 V1 C114 139.24(4) yes
C15 V1 C115 104.22(4) yes
C111 V1 C112 35.48(4) yes
C111 V1 C113 59.08(4) yes
C111 V1 C114 58.88(4) yes
C111 V1 C115 35.82(4) yes
C112 V1 C113 35.29(4) yes
C112 V1 C114 58.85(4) yes
C112 V1 C115 59.51(4) yes
C113 V1 C114 35.63(4) yes
C113 V1 C115 59.62(4) yes
C114 V1 C115 35.50(4) yes
V1 O1 C121 123.75(7) yes
V1 O1 C124 126.34(7) yes
C121 O1 C124 109.89(9) yes
V1 C11 C12 72.45(6) yes
V1 C11 C15 72.22(7) yes
V1 C11 C16 132.28(9) yes
C12 C11 C15 108.16(10) no
C12 C11 C16 124.12(11) no
C15 C11 C16 126.17(11) no
V1 C12 C11 71.44(7) yes
V1 C12 C13 74.49(7) yes
V1 C12 C17 122.29(9) yes
C11 C12 C13 107.58(10) no
C11 C12 C17 126.25(11) no
C13 C12 C17 126.09(11) no
V1 C13 C12 70.31(7) yes
V1 C13 C14 71.08(7) yes
V1 C13 C18 129.98(8) yes
C12 C13 C14 108.42(10) no
C12 C13 C18 124.94(11) no
C14 C13 C18 126.25(11) no
V1 C14 C13 73.45(7) yes
V1 C14 C15 71.16(7) yes
V1 C14 C19 129.65(9) yes
C13 C14 C15 107.92(10) no
C13 C14 C19 127.42(11) no
C15 C14 C19 123.72(11) no
V1 C15 C11 71.59(7) yes
V1 C15 C14 73.32(7) yes
V1 C15 C110 126.62(9) yes
C11 C15 C14 107.85(10) no
C11 C15 C110 128.53(11) no
C14 C15 C110 123.19(11) no
V1 C111 C112 72.51(7) yes
V1 C111 C115 70.93(7) yes
V1 C111 C116 134.39(10) yes
C112 C111 C115 107.92(11) no
C112 C111 C116 125.81(11) no
C115 C111 C116 124.40(11) no
V1 C112 C111 72.01(7) yes
V1 C112 C113 72.33(7) yes
V1 C112 C117 129.75(9) yes
C111 C112 C113 108.30(10) no
C111 C112 C117 127.61(12) no
C113 C112 C117 123.24(12) no
V1 C113 C112 72.38(7) yes
V1 C113 C114 72.21(7) yes
V1 C113 C118 130.08(9) yes
C112 C113 C114 107.54(10) no
C112 C113 C118 123.20(11) no
C114 C113 C118 128.20(11) no
V1 C114 C113 72.16(7) yes
V1 C114 C115 70.82(7) yes
V1 C114 C119 127.86(9) yes
C113 C114 C115 108.29(10) no
C113 C114 C119 126.21(10) no
C115 C114 C119 125.17(11) no
V1 C115 C111 73.25(7) yes
V1 C115 C114 73.68(7) yes
V1 C115 C120 124.05(9) yes
C111 C115 C114 107.86(10) no
C111 C115 C120 125.72(12) no
C114 C115 C120 126.08(11) no
H16 C16 H16' 111.6(17) no
H16 C16 H16" 104.9(16) no
H16' C16 H16" 104.4(16) no
C11 C16 H16" 111.1(12) no
C11 C16 H16 112.4(12) no
C11 C16 H16' 112.0(11) no
C12 C17 H17 112.1(16) no
H17' C17 H17" 113(2) no
C12 C17 H17' 112.1(16) no
C12 C17 H17" 110.9(13) no
H17 C17 H17' 105(2) no
H17 C17 H17" 104(2) no
C13 C18 H18' 113.7(10) no
C13 C18 H18" 109.3(11) no
C13 C18 H18 111.4(12) no
H18' C18 H18" 106.8(15) no
H18 C18 H18' 109.7(15) no
H18 C18 H18" 105.6(16) no
C14 C19 H19 109.6(11) no
C14 C19 H19' 111.3(11) no
C14 C19 H19" 112.2(11) no
H19 C19 H19' 108.6(16) no
H19 C19 H19" 109.7(15) no
H19' C19 H19" 105.3(15) no
O1 C121 C122 105.40(10) yes
C121 C122 C123 103.42(11) no
C122 C123 C124 102.23(11) no
O1 C124 C123 104.99(10) yes
C15 C110 H110' 114.1(12) no
C15 C110 H110" 110.4(11) no
C15 C110 H110 111.6(10) no
H110' C110 H110" 106.6(16) no
H110' C110 H110 106.2(16) no
H110" C110 H110 107.5(15) no
C111 C116 H116' 113.1(13) no
C111 C116 H116" 107.7(12) no
C111 C116 H116 115.0(12) no
H116' C116 H116" 105.5(18) no
H116' C116 H116 108.8(18) no
H116" C116 H116 106.1(18) no
C112 C117 H117' 111.9(12) no
C112 C117 H117" 108.0(10) no
C112 C117 H117 113.7(12) no
H117' C117 H117" 109.1(17) no
H117' C117 H117 104.9(17) no
H117" C117 H117 109.2(16) no
C113 C118 H118' 112.6(11) no
C113 C118 H118" 112.8(12) no
C113 C118 H118 110.2(10) no
H118' C118 H118" 108.4(16) no
H118' C118 H118 106.8(16) no
H118" C118 H118 105.7(16) no
C114 C119 H119' 113.2(11) no
C114 C119 H119" 109.7(11) no
C114 C119 H119 113.1(12) no
H119' C119 H119" 107.3(16) no
H119' C119 H119 108.2(16) no
H119" C119 H119 104.9(17) no
C115 C120 H120' 112.2(13) no
C115 C120 H120" 112.7(12) no
C115 C120 H120 114.2(13) no
H120' C120 H120" 106.5(18) no
H120' C120 H120 107.6(18) no
H120" C120 H120 103.1(18) no
O1 C121 H121' 106.3(9) no
O1 C121 H121 108.5(8) no
C122 C121 H121' 113.1(9) no
C122 C121 H121 113.6(9) no
H121' C121 H121 109.5(13) no
C22 C21 C26 115.11(11) no
C22 C21 B2 118.93(10) yes
C26 C21 B2 125.84(10) yes
C123 C122 H122 111.4(10) no
H122' C122 H122 108.4(15) no
C121 C122 H122' 110.3(11) no
C121 C122 H122 110.9(10) no
C123 C122 H122' 112.5(10) no
C21 C22 C23 122.98(12) no
C122 C123 H123 112.0(10) no
C124 C123 H123' 110.6(11) no
C122 C123 H123' 111.4(11) no
C22 C23 C24 120.29(13) no
H123' C123 H123 111.7(15) no
C124 C123 H123 108.5(10) no
H124' C124 H124 109.0(13) no
C123 C124 H124 114.9(9) no
O1 C124 H124' 109.2(9) no
O1 C124 H124 107.6(9) no
C123 C124 H124' 110.9(9) no
C23 C24 C25 118.47(13) no
C24 C25 C26 120.51(13) no
C21 C26 C25 122.63(12) no
C28 C27 C212 115.10(11) no
C28 C27 B2 121.08(10) yes
C212 C27 B2 123.69(10) yes
C27 C28 C29 122.83(12) no
C28 C29 C210 120.24(12) no
C21 C22 H22 118.6(11) no
C23 C22 H22 118.4(11) no
C22 C23 H23 119.7(11) no
C24 C23 H23 120.0(11) no
C23 C24 H24 120.9(11) no
C25 C24 H24 120.6(11) no
C24 C25 H25 119.4(11) no
C26 C25 H25 120.0(11) no
C21 C26 H26 119.2(11) no
C25 C26 H26 118.2(11) no
C29 C28 H28 118.2(10) no
C27 C28 H28 119.0(10) no
C28 C29 H29 121.0(11) no
C210 C29 H29 118.8(11) no
C29 C210 C211 118.74(12) no
C210 C211 C212 120.31(12) no
C27 C212 C211 122.70(11) no
C214 C213 C218 115.46(10) no
C218 C213 B2 123.57(10) yes
C214 C213 B2 120.43(10) yes
C213 C214 C215 122.87(11) no
C214 C215 C216 119.85(11) no
C215 C216 C217 119.16(11) no
C216 C217 C218 120.20(12) no
C213 C218 C217 122.45(11) no
C220 C219 B2 120.31(10) yes
C220 C219 C224 115.34(10) no
C224 C219 B2 124.22(11) yes
C219 C220 C221 122.67(11) no
C220 C221 C222 120.20(12) no
C221 C222 C223 118.73(12) no
C222 C223 C224 120.30(12) no
C219 C224 C223 122.75(12) no
C29 C210 H210 121.6(11) no
C211 C210 H210 119.6(11) no
C212 C211 H211 119.5(11) no
C210 C211 H211 120.2(11) no
C27 C212 H212 119.4(10) no
C211 C212 H212 118.0(10) no
C213 C214 H214 120.1(10) no
C215 C214 H214 117.0(10) no
C216 C215 H215 120.4(9) no
C214 C215 H215 119.7(9) no
C215 C216 H216 120.1(10) no
C217 C216 H216 120.7(10) no
C218 C217 H217 121.0(10) no
C216 C217 H217 118.7(10) no
C213 C218 H218 119.7(10) no
C217 C218 H218 117.8(10) no
C219 C220 H220 118.5(11) no
C221 C220 H220 118.9(11) no
C222 C221 H221 121.0(10) no
C220 C221 H221 118.8(10) no
C221 C222 H222 121.2(10) no
C223 C222 H222 120.0(10) no
C222 C223 H223 120.7(11) no
C224 C223 H223 119.0(11) no
C223 C224 H224 117.6(10) no
C219 C224 H224 119.6(10) no
C21 B2 C213 103.10(9) yes
C21 B2 C219 110.02(9) yes
C27 B2 C219 105.58(9) yes
C213 B2 C219 112.87(9) yes
C27 B2 C213 111.29(9) yes
C21 B2 C27 114.19(9) yes

loop_
_geom_bond_atom_site_label_1
_geom_bond_atom_site_label_2
_geom_bond_distance
_geom_bond_publ_flag
V1 O1 2.1189(8) yes
V1 C11 2.2966(12) yes
V1 C12 2.3098(11) yes
V1 C13 2.3640(13) yes
V1 C14 2.3328(13) yes
V1 C15 2.3049(12) yes
V1 C111 2.3315(13) yes
V1 C112 2.3381(12) yes
V1 C113 2.3375(12) yes
V1 C114 2.3382(12) yes
V1 C115 2.3012(13) yes
O1 C121 1.4621(14) yes
O1 C124 1.4623(15) yes
C11 C12 1.4280(16) no
C11 C15 1.4295(17) no
C11 C16 1.4987(19) no
C12 C13 1.4143(17) no
C12 C17 1.4937(18) no
C13 C14 1.4311(16) no
C13 C18 1.4937(18) no
C14 C15 1.4148(17) no
C14 C19 1.5029(19) no
C15 C110 1.4961(18) no
C111 C112 1.4228(17) no
C111 C115 1.4248(17) no
C111 C116 1.5026(19) no
C112 C113 1.4174(17) no
C112 C117 1.4998(18) no
C113 C114 1.4307(17) no
C113 C118 1.4989(17) no
C114 C115 1.4148(17) no
C114 C119 1.4915(18) no
C115 C120 1.4958(18) no
C16 H16 0.98(2) no
C16 H16' 0.930(19) no
C16 H16" 0.979(19) no
C17 H17' 0.91(3) no
C17 H17" 0.96(3) no
C17 H17 0.91(3) no
C18 H18 0.982(19) no
C18 H18' 0.966(16) no
C18 H18" 0.99(2) no
C19 H19 0.968(19) no
C19 H19" 0.979(18) no
C19 H19' 0.954(19) no
C121 C122 1.5161(19) no
C122 C123 1.530(2) no
C123 C124 1.5134(18) no
C110 H110' 0.93(2) no
C110 H110" 0.967(19) no
C110 H110 0.976(18) no
C116 H116' 0.97(2) no
C116 H116" 0.97(2) no
C116 H116 0.94(2) no
C117 H117' 0.953(19) no
C117 H117" 0.98(2) no
C117 H117 0.917(19) no
C118 H118' 0.959(19) no
C118 H118" 0.956(19) no
C118 H118 0.993(19) no
C119 H119' 0.960(19) no
C119 H119" 0.92(2) no
C119 H119 0.929(19) no
C120 H120' 0.97(2) no
C120 H120" 0.97(2) no
C120 H120 0.93(2) no
C121 H121' 1.023(17) no
C121 H121 0.992(15) no
C21 C26 1.3991(17) no
C21 B2 1.6496(18) yes
C21 C22 1.4075(17) no
C22 C23 1.3861(19) no
C122 H122' 0.951(18) no
C122 H122 0.982(19) no
C123 H123 0.983(18) no
C23 C24 1.393(2) no
C123 H123' 0.930(19) no
C124 H124 0.990(16) no
C124 H124' 0.986(17) no
C24 C25 1.384(2) no
C25 C26 1.3980(19) no
C27 C28 1.4052(17) no
C27 B2 1.6457(17) yes
C27 C212 1.4033(17) no
C28 C29 1.3930(19) no
C29 C210 1.387(2) no
C22 H22 0.956(18) no
C23 H23 0.959(18) no
C24 H24 0.946(19) no
C25 H25 0.982(18) no
C26 H26 0.968(18) no
C28 H28 0.948(17) no
C29 H29 0.939(18) no
C210 C211 1.3866(18) no
C211 C212 1.3954(18) no
C213 C218 1.4031(17) no
C213 C214 1.4082(16) no
C213 B2 1.6421(16) yes
C214 C215 1.3923(17) no
C215 C216 1.3921(19) no
C216 C217 1.3868(18) no
C217 C218 1.3991(18) no
C219 C220 1.4017(18) no
C219 C224 1.4018(17) no
C219 B2 1.6470(17) yes
C220 C221 1.3946(18) no
C221 C222 1.3926(18) no
C222 C223 1.3821(19) no
C223 C224 1.3961(17) no
C210 H210 0.940(19) no
C211 H211 0.957(19) no
C212 H212 0.943(16) no
C214 H214 0.974(16) no
C215 H215 0.959(16) no
C216 H216 0.952(16) no
C217 H217 0.979(18) no
C218 H218 0.942(16) no
C220 H220 0.973(18) no
C221 H221 0.944(19) no
C222 H222 0.975(17) no
C223 H223 0.939(17) no
C224 H224 0.930(17) no

loop_
_geom_contact_atom_site_label_1
_geom_contact_atom_site_label_2
_geom_contact_distance
_geom_contact_site_symmetry_2
_geom_contact_publ_flag
O1 H119' 2.718(19) . no
O1 H18' 2.652(18) . no
C15 C29 3.5785(18) 2_666 no
C16 C116 3.413(2) . no
C16 C117 3.464(2) . no
C17 C24 3.4161(19) 1_545 no
C18 C124 3.5934(18) . no
C18 C121 3.3399(18) . no
C19 C124 3.358(2) . no
C22 C218 3.4793(18) . no
C22 C224 3.1622(18) . no
C24 C17 3.4161(19) 1_565 no
C25 C120 3.4938(18) . no
C26 C28 3.2414(19) . no
C26 C117 3.5969(18) 1_565 no
C26 C120 3.5647(18) . no
C28 C26 3.2414(19) . no
C29 C15 3.5785(18) 2_666 no
C29 C110 3.583(2) 2_666 no
C110 C116 3.490(2) . no
C110 C29 3.583(2) 2_666 no
C114 C215 3.3357(17) . no
C16 H116 2.85(2) . no
C16 H110' 2.980(19) . no
C16 H17' 2.84(3) . no
C16 H117' 3.04(2) . no
C116 C16 3.413(2) . no
C116 C110 3.490(2) . no
C17 H18 2.76(2) . no
C117 C16 3.464(2) . no
C117 C26 3.5969(18) 1_545 no
C17 H24 3.012(17) 1_545 no
C17 H16' 2.996(19) . no
C18 H19' 2.857(18) . no
C118 C121 3.382(2) . no
C18 H121 2.825(15) . no
C18 H17" 2.98(2) . no
C119 C215 3.3847(19) . no
C19 H110 2.947(19) . no
C119 C124 3.260(2) . no
C119 C214 3.5379(19) . no
C119 C121 3.4609(19) . no
C19 H124' 2.738(16) . no
C119 C123 3.525(2) . no
C119 O1 2.9619(16) . no
C120 C25 3.4938(18) . no
C120 C26 3.5647(18) . no
C21 H28 3.000(17) . no
C121 C221 3.4815(18) 2_665 no
C121 C18 3.3399(18) . no
C121 C118 3.382(2) . no
C121 C119 3.4609(19) . no
C21 H224 2.651(16) . no
C22 H217 2.991(17) 2_665 no
C22 H224 2.645(16) . no
C122 C216 3.574(2) 1_455 no
C123 C123 3.4655(19) 2_565 no
C123 C217 3.588(2) 1_455 no
C23 H119 2.912(19) . no
C123 C119 3.525(2) . no
C24 H17' 2.80(3) 1_565 no
C124 C18 3.5934(18) . no
C24 H119 3.038(19) . no
C124 C119 3.260(2) . no
C124 C19 3.358(2) . no
C25 H117 3.025(19) 1_565 no
C25 H17' 2.85(3) 1_565 no
C25 H120" 2.76(2) . no
C26 H28 2.898(17) . no
C26 H120 3.00(2) . no
C26 H117 3.043(19) 1_565 no
C27 H110" 3.073(18) 2_666 no
C27 H220 3.030(18) . no
C27 H214 2.866(17) . no
C27 H26 2.792(18) . no
C28 H110" 3.015(17) 2_666 no
C28 H26 2.643(18) . no
C28 H17 2.98(3) 1_665 no
C29 H110" 2.962(17) 2_666 no
C29 H29 2.975(18) 2_776 no
C29 H17 2.87(3) 1_665 no
C110 H19 2.993(19) . no
C110 H16 2.91(2) . no
C110 H120 3.03(2) 2_666 no
C110 H116' 2.89(2) . no
C110 H26 2.962(18) 2_666 no
C212 C214 3.1290(18) . no
C113 H121' 2.877(17) . no
C214 C119 3.5379(19) . no
C214 C212 3.1290(18) . no
C114 H121' 3.079(16) . no
C114 H215 3.089(17) . no
C215 C119 3.3847(19) . no
C215 C114 3.3357(17) . no
C116 H110' 2.91(2) . no
C116 H120' 2.91(2) . no
C116 H117' 2.862(19) . no
C216 C122 3.574(2) 1_655 no
C116 H16 2.90(2) . no
C217 C123 3.588(2) 1_655 no
C117 H118 2.930(18) . no
C117 H116 2.979(19) . no
C117 H16' 2.759(19) . no
C117 H28 3.037(17) 1_545 no
C218 C220 3.3999(17) . no
C118 H119' 3.013(18) . no
C118 H117" 2.940(19) . no
C218 C22 3.4793(18) . no
C118 H121' 2.550(17) . no
C119 H123 2.931(18) . no
C119 H120" 2.95(2) . no
C119 H217 2.921(17) 2_665 no
C119 H121' 2.961(16) . no
C119 H118' 2.889(19) . no
C119 H124 2.890(16) . no
C120 H119 2.887(19) . no
C120 H116' 2.92(2) . no
C220 C218 3.3999(17) . no
C221 C121 3.4815(18) 2_665 no
C121 H119' 2.831(19) . no
C121 H18' 2.939(17) . no
C122 H23 3.059(18) 2_565 no
C123 H123 3.089(16) 2_565 no
C123 H119' 2.988(19) . no
C124 H19" 3.090(18) . no
C224 C22 3.1622(18) . no
C124 H18' 2.894(17) . no
C124 H119 2.90(2) . no
C124 H119' 3.066(19) . no
C124 H19' 3.074(19) . no
C210 H29 3.022(18) 2_776 no
C210 H17 2.88(3) 1_665 no
C210 H110" 2.955(18) 2_666 no
C211 H110" 3.013(19) 2_666 no
C211 H17 2.95(2) 1_665 no
C212 H110" 3.060(18) 2_666 no
C212 H214 2.771(17) . no
C212 H17 3.06(3) 1_665 no
C213 H220 3.048(19) . no
C213 H22 2.963(18) . no
C213 H212 2.694(17) . no
C214 H212 2.634(17) . no
C214 H119" 2.76(2) . no
C215 H18' 3.004(17) 1_655 no
C215 H119" 2.68(2) . no
C215 H124' 2.928(17) 1_655 no
C216 H122 2.775(19) 1_655 no
C216 H119" 2.93(2) . no
C217 H123' 2.817(19) 1_655 no
C218 H123' 2.962(19) 1_655 no
C218 H22 2.958(18) . no
C219 H22 2.940(18) . no
C219 H218 2.755(16) . no
C220 H218 2.938(16) . no
C221 H221 3.082(17) 2_775 no
C221 H121' 3.067(16) 2_665 no
C222 H118" 2.927(19) 2_665 no
C222 H221 2.965(18) 2_775 no
C222 H18 3.009(19) 1_665 no
C223 H118 3.078(18) 1_565 no
C224 H22 2.915(17) . no
H110' H116' 2.25(3) . no
H110' C116 2.91(2) . no
H110' C16 2.980(19) . no
H110' H26 2.28(3) 2_666 no
H110' H16 2.39(3) . no
H110" C28 3.015(17) 2_666 no
H110" C27 3.073(18) 2_666 no
H110" C211 3.014(19) 2_666 no
H110" C29 2.962(17) 2_666 no
H110" C210 2.955(18) 2_666 no
H110" C212 3.060(18) 2_666 no
H116' H120' 2.40(3) . no
H116' H110' 2.25(3) . no
H116' C110 2.89(2) . no
H116' C120 2.92(2) . no
H117' H16' 2.31(3) . no
H117' H116 2.38(3) . no
H117' C116 2.862(19) . no
H117' C16 3.04(2) . no
H117" C118 2.940(19) . no
H117" H28 2.52(3) 1_545 no
H117" H118 2.50(3) . no
H118' C119 2.889(19) . no
H118' H121' 2.17(3) . no
H118' H119' 2.45(3) . no
H118" H121' 2.48(3) . no
H118" C222 2.927(19) 2_665 no
H119' H118' 2.45(3) . no
H119' H121' 2.24(2) . no
H119' H123 2.36(3) . no
H119' O1 2.718(19) . no
H119' C118 3.013(18) . no
H119' C121 2.831(19) . no
H119' C123 2.988(19) . no
H119' C124 3.066(19) . no
H119' H217 2.56(3) 2_665 no
H119" C216 2.93(2) . no
H119" C214 2.76(2) . no
H119" C215 2.68(2) . no
H119" H217 2.59(2) 2_665 no
H120' C116 2.91(2) . no
H120' H116' 2.40(3) . no
H120' H110 2.46(3) . no
H120' H120' 2.55(3) 2_666 no
H120" H119 2.42(3) . no
H120" C25 2.76(2) . no
H120" C119 2.95(2) . no
H121' C118 2.550(17) . no
H121' C119 2.961(16) . no
H121' C114 3.079(16) . no
H121' C113 2.877(17) . no
H121' H118' 2.17(3) . no
H121' H118" 2.48(3) . no
H121' H119' 2.24(2) . no
H121' C221 3.067(16) 2_665 no
H123' C218 2.962(19) 1_455 no
H123' C217 2.817(19) 1_455 no
H16 C110 2.91(2) . no
H16 C116 2.90(2) . no
H16 H110' 2.39(3) . no
H16 H116 2.29(3) . no
H16' H117' 2.31(3) . no
H16' H17' 2.44(3) . no
H16' H117 2.56(3) . no
H16' C17 2.996(19) . no
H16' C117 2.759(19) . no
H16" H29 2.60(3) 2_666 no
H124' C215 2.928(17) 1_455 no
H124' H18' 2.34(2) . no
H124' C19 2.738(16) . no
H124' H19' 2.25(2) . no
H17 C29 2.87(3) 1_445 no
H17 C28 2.98(3) 1_445 no
H17 C212 3.06(3) 1_445 no
H17 C210 2.88(3) 1_445 no
H17 C211 2.95(2) 1_445 no
H17' H24 2.58(3) 1_545 no
H17' H16' 2.44(3) . no
H17' C25 2.85(3) 1_545 no
H17' C24 2.80(3) 1_545 no
H17' C16 2.84(3) . no
H17" C18 2.98(2) . no
H17" H18 2.38(3) . no
H18 C17 2.76(2) . no
H18 H17" 2.38(3) . no
H18 H121 2.48(2) . no
H18 C222 3.009(19) 1_445 no
H18' C124 2.894(17) . no
H18' C215 3.004(17) 1_455 no
H18' O1 2.652(18) . no
H18' C121 2.939(17) . no
H18' H19' 2.55(2) . no
H18' H215 2.60(2) 1_455 no
H18' H124' 2.34(2) . no
H19 C110 2.993(19) . no
H19' H124' 2.25(2) . no
H19' H18' 2.55(2) . no
H19' C18 2.857(18) . no
H19' C124 3.074(19) . no
H19" C124 3.090(18) . no
H22 C218 2.958(18) . no
H22 C219 2.940(18) . no
H22 C213 2.963(18) . no
H22 H224 2.59(2) . no
H22 H217 2.52(2) 2_665 no
H22 C224 2.915(17) . no
H23 C122 3.059(18) 2_565 no
H24 C17 3.012(17) 1_565 no
H24 H17' 2.58(3) 1_565 no
H26 C27 2.792(18) . no
H26 C28 2.643(18) . no
H26 C110 2.962(18) 2_666 no
H26 H110' 2.28(3) 2_666 no
H26 H28 2.43(2) . no
H28 C21 3.000(17) . no
H28 C117 3.037(17) 1_565 no
H28 H117" 2.52(3) 1_565 no
H28 C26 2.898(17) . no
H28 H26 2.43(2) . no
H29 H29 2.36(3) 2_776 no
H29 H210 2.50(3) 2_776 no
H29 C210 3.022(18) 2_776 no
H29 H16" 2.60(3) 2_666 no
H29 C29 2.975(18) 2_776 no
H110 C19 2.947(19) . no
H110 H120' 2.46(3) . no
H116 H16 2.29(3) . no
H116 C16 2.85(2) . no
H116 H117' 2.38(3) . no
H116 C117 2.979(19) . no
H117 C26 3.043(19) 1_545 no
H117 C25 3.025(19) 1_545 no
H117 H16' 2.56(3) . no
H118 C223 3.078(18) 1_545 no
H118 C117 2.930(18) . no
H118 H117" 2.50(3) . no
H118 H223 2.50(3) 1_545 no
H119 C24 3.038(19) . no
H119 C23 2.912(19) . no
H119 C124 2.90(2) . no
H119 H120" 2.42(3) . no
H119 C120 2.887(19) . no
H119 H124 2.32(3) . no
H120 C110 3.03(2) 2_666 no
H120 C26 3.00(2) . no
H121 H18 2.48(2) . no
H121 C18 2.825(15) . no
H122 C216 2.775(19) 1_455 no
H122 H216 2.55(3) 1_455 no
H123 C119 2.931(18) . no
H123 H119' 2.36(3) . no
H123 C123 3.089(16) 2_565 no
H124 H119 2.32(3) . no
H124 C119 2.890(16) . no
H210 H29 2.50(3) 2_776 no
H212 C213 2.694(17) . no
H212 C214 2.634(17) . no
H212 H214 2.47(2) . no
H214 C27 2.866(17) . no
H214 C212 2.771(17) . no
H214 H212 2.47(2) . no
H215 C114 3.089(17) . no
H215 H18' 2.60(2) 1_655 no
H216 H122 2.55(3) 1_655 no
H217 C22 2.991(17) 2_665 no
H217 C119 2.921(17) 2_665 no
H217 H119' 2.56(3) 2_665 no
H217 H119" 2.59(2) 2_665 no
H217 H22 2.52(2) 2_665 no
H218 C219 2.755(16) . no
H218 C220 2.938(16) . no
H220 C27 3.030(18) . no
H220 C213 3.048(19) . no
H221 C221 3.082(17) 2_775 no
H221 C222 2.965(18) 2_775 no
H221 H221 2.57(2) 2_775 no
H221 H222 2.31(3) 2_775 no
H222 H221 2.31(3) 2_775 no
H223 H118 2.50(3) 1_565 no
H224 C21 2.651(16) . no
H224 C22 2.645(16) . no
H224 H22 2.59(2) . no

loop_
_geom_torsion_atom_site_label_1
_geom_torsion_atom_site_label_2
_geom_torsion_atom_site_label_3
_geom_torsion_atom_site_label_4
_geom_torsion
_geom_torsion_publ_flag
C11 V1 O1 C121 -87.30(10) no
C11 V1 O1 C124 94.80(10) no
C12 V1 O1 C121 -67.92(9) no
C12 V1 O1 C124 114.18(9) no
C13 V1 O1 C121 -91.17(9) no
C13 V1 O1 C124 90.93(9) no
C14 V1 O1 C121 -125.63(9) no
C14 V1 O1 C124 56.47(9) no
C15 V1 O1 C121 -131.14(9) no
C15 V1 O1 C124 50.96(10) no
C111 V1 O1 C121 93.99(10) no
C111 V1 O1 C124 -83.90(10) no
C112 V1 O1 C121 49.92(10) no
C112 V1 O1 C124 -127.98(9) no
C113 V1 O1 C121 53.87(9) no
C113 V1 O1 C124 -124.03(9) no
C114 V1 O1 C121 88.00(9) no
C114 V1 O1 C124 -89.90(9) no
C115 V1 O1 C121 112.12(9) no
C115 V1 O1 C124 -65.78(9) no
O1 V1 C11 C12 33.15(9) no
O1 V1 C11 C15 -83.25(8) no
O1 V1 C11 C16 153.65(10) no
C12 V1 C11 C15 -116.40(10) no
C12 V1 C11 C16 120.50(14) no
C13 V1 C11 C12 37.56(7) no
C13 V1 C11 C15 -78.84(8) no
C13 V1 C11 C16 158.06(13) no
C14 V1 C11 C12 79.08(7) no
C14 V1 C11 C15 -37.32(7) no
C14 V1 C11 C16 -160.42(13) no
C15 V1 C11 C12 116.40(10) no
C15 V1 C11 C16 -123.10(15) no
C111 V1 C11 C12 -147.75(7) no
C111 V1 C11 C15 95.85(7) no
C111 V1 C11 C16 -27.25(12) no
C112 V1 C11 C12 -112.43(7) no
C112 V1 C11 C15 131.17(7) no
C112 V1 C11 C16 8.07(12) no
C113 V1 C11 C12 -97.75(8) no
C113 V1 C11 C15 145.85(7) no
C113 V1 C11 C16 22.75(13) no
C114 V1 C11 C12 -138.53(8) no
C114 V1 C11 C15 105.07(9) no
C114 V1 C11 C16 -18.03(16) no
C115 V1 C11 C12 -168.31(7) no
C115 V1 C11 C15 75.29(8) no
C115 V1 C11 C16 -47.81(13) no
O1 V1 C12 C11 -156.97(7) no
O1 V1 C12 C13 -41.89(7) no
O1 V1 C12 C17 81.33(11) no
C11 V1 C12 C13 115.07(10) no
C11 V1 C12 C17 -121.71(14) no
C13 V1 C12 C11 -115.07(10) no
C13 V1 C12 C17 123.22(13) no
C14 V1 C12 C11 -78.84(7) no
C14 V1 C12 C13 36.23(6) no
C14 V1 C12 C17 159.45(12) no
C15 V1 C12 C11 -37.56(7) no
C15 V1 C12 C13 77.51(7) no
C15 V1 C12 C17 -159.27(12) no
C111 V1 C12 C11 37.20(8) no
C111 V1 C12 C13 152.27(7) no
C111 V1 C12 C17 -84.51(11) no
C112 V1 C12 C11 72.40(8) no
C112 V1 C12 C13 -172.52(7) no
C112 V1 C12 C17 -49.30(11) no
C113 V1 C12 C11 106.22(7) no
C113 V1 C12 C13 -138.70(6) no
C113 V1 C12 C17 -15.48(12) no
C114 V1 C12 C11 113.22(11) no
C114 V1 C12 C13 -131.71(10) no
C114 V1 C12 C17 -8.49(17) no
C115 V1 C12 C11 22.96(13) no
C115 V1 C12 C13 138.03(9) no
C115 V1 C12 C17 -98.75(13) no
O1 V1 C13 C12 138.30(7) no
O1 V1 C13 C14 -103.18(7) no
O1 V1 C13 C18 18.71(10) no
C11 V1 C13 C12 -38.56(6) no
C11 V1 C13 C14 79.96(7) no
C11 V1 C13 C18 -158.15(12) no
C12 V1 C13 C14 118.52(10) no
C12 V1 C13 C18 -119.59(13) no
C14 V1 C13 C12 -118.52(10) no
C14 V1 C13 C18 121.89(14) no
C15 V1 C13 C12 -81.06(7) no
C15 V1 C13 C14 37.46(7) no
C15 V1 C13 C18 159.35(12) no
C111 V1 C13 C12 -48.23(10) no
C111 V1 C13 C14 70.29(10) no
C111 V1 C13 C18 -167.82(9) no
C112 V1 C13 C12 11.09(10) no
C112 V1 C13 C14 129.60(8) no
C112 V1 C13 C18 -108.51(11) no
C113 V1 C13 C12 68.10(9) no
C113 V1 C13 C14 -173.39(7) no
C113 V1 C13 C18 -51.50(14) no
C114 V1 C13 C12 136.43(9) no
C114 V1 C13 C14 -105.06(10) no
C114 V1 C13 C18 16.83(17) no
C115 V1 C13 C12 -127.22(11) no
C115 V1 C13 C14 -8.70(14) no
C115 V1 C13 C18 113.19(13) no
O1 V1 C14 C13 71.91(7) no
O1 V1 C14 C15 -171.95(7) no
O1 V1 C14 C19 -53.33(11) no
C11 V1 C14 C13 -78.09(7) no
C11 V1 C14 C15 38.04(7) no
C11 V1 C14 C19 156.67(13) no
C12 V1 C14 C13 -35.96(7) no
C12 V1 C14 C15 80.18(7) no
C12 V1 C14 C19 -161.19(13) no
C13 V1 C14 C15 116.13(10) no
C13 V1 C14 C19 -125.24(14) no
C15 V1 C14 C13 -116.13(10) no
C15 V1 C14 C19 118.63(14) no
C111 V1 C14 C13 -140.82(7) no
C111 V1 C14 C15 -24.68(9) no
C111 V1 C14 C19 93.94(12) no
C112 V1 C14 C13 -100.90(9) no
C112 V1 C14 C15 15.24(12) no
C112 V1 C14 C19 133.87(11) no
C114 V1 C14 C13 136.08(7) no
C114 V1 C14 C15 -107.79(8) no
C114 V1 C14 C19 10.84(15) no
C115 V1 C14 C13 176.05(7) no
C115 V1 C14 C15 -67.81(8) no
C115 V1 C14 C19 50.81(12) no
O1 V1 C15 C11 125.41(7) no
O1 V1 C15 C14 9.50(8) no
O1 V1 C15 C110 -109.80(11) no
C11 V1 C15 C14 -115.91(10) no
C11 V1 C15 C110 124.79(14) no
C12 V1 C15 C11 37.48(7) no
C12 V1 C15 C14 -78.43(7) no
C12 V1 C15 C110 162.27(13) no
C13 V1 C15 C11 78.50(8) no
C13 V1 C15 C14 -37.41(7) no
C13 V1 C15 C110 -156.71(13) no
C14 V1 C15 C11 115.91(10) no
C14 V1 C15 C110 -119.30(14) no
C111 V1 C15 C11 -84.13(7) no
C111 V1 C15 C14 159.96(7) no
C111 V1 C15 C110 40.66(11) no
C112 V1 C15 C11 -55.56(8) no
C112 V1 C15 C14 -171.47(7) no
C112 V1 C15 C110 69.23(12) no
C113 V1 C15 C11 -64.33(11) no
C113 V1 C15 C14 179.77(8) no
C113 V1 C15 C110 60.47(14) no
C114 V1 C15 C11 -125.20(8) no
C114 V1 C15 C14 118.89(8) no
C114 V1 C15 C110 -0.41(14) no
C115 V1 C15 C11 -118.17(7) no
C115 V1 C15 C14 125.92(7) no
C115 V1 C15 C110 6.62(12) no
O1 V1 C111 C112 -85.65(8) no
O1 V1 C111 C115 31.11(10) no
O1 V1 C111 C116 150.98(11) no
C11 V1 C111 C112 95.25(7) no
C11 V1 C111 C115 -147.99(8) no
C11 V1 C111 C116 -28.11(13) no
C12 V1 C111 C112 74.37(8) no
C12 V1 C111 C115 -168.88(7) no
C12 V1 C111 C116 -49.00(14) no
C13 V1 C111 C112 103.53(9) no
C13 V1 C111 C115 -139.71(8) no
C13 V1 C111 C116 -19.83(17) no
C14 V1 C111 C112 145.30(7) no
C14 V1 C111 C115 -97.94(8) no
C14 V1 C111 C116 21.94(14) no
C15 V1 C111 C112 131.26(7) no
C15 V1 C111 C115 -111.99(8) no
C15 V1 C111 C116 7.89(13) no
C112 V1 C111 C115 116.76(11) no
C112 V1 C111 C116 -123.37(15) no
C113 V1 C111 C112 -36.97(7) no
C113 V1 C111 C115 79.78(8) no
C113 V1 C111 C116 -160.34(14) no
C114 V1 C111 C112 -78.81(8) no
C114 V1 C111 C115 37.95(7) no
C114 V1 C111 C116 157.82(14) no
C115 V1 C111 C112 -116.76(11) no
C115 V1 C111 C116 119.87(15) no
O1 V1 C112 C111 123.57(7) no
O1 V1 C112 C113 6.84(8) no
O1 V1 C112 C117 -112.06(12) no
C11 V1 C112 C111 -84.59(7) no
C11 V1 C112 C113 158.67(7) no
C11 V1 C112 C117 39.77(12) no
C12 V1 C112 C111 -118.79(7) no
C12 V1 C112 C113 124.47(7) no
C12 V1 C112 C117 5.58(13) no
C13 V1 C112 C111 -125.36(8) no
C13 V1 C112 C113 117.91(8) no
C13 V1 C112 C117 -0.99(15) no
C14 V1 C112 C111 -65.07(11) no
C14 V1 C112 C113 178.19(8) no
C14 V1 C112 C117 59.30(16) no
C15 V1 C112 C111 -55.44(8) no
C15 V1 C112 C113 -172.17(7) no
C15 V1 C112 C117 68.93(13) no
C111 V1 C112 C113 -116.74(10) no
C111 V1 C112 C117 124.37(15) no
C113 V1 C112 C111 116.74(10) no
C113 V1 C112 C117 -118.90(15) no
C114 V1 C112 C111 78.91(7) no
C114 V1 C112 C113 -37.83(7) no
C114 V1 C112 C117 -156.72(14) no
C115 V1 C112 C111 37.33(7) no
C115 V1 C112 C113 -79.41(7) no
C115 V1 C112 C117 161.70(14) no
O1 V1 C113 C112 -174.31(7) no
O1 V1 C113 C114 69.96(7) no
O1 V1 C113 C118 -55.40(11) no
C11 V1 C113 C112 -26.01(9) no
C11 V1 C113 C114 -141.73(7) no
C11 V1 C113 C118 92.90(11) no
C12 V1 C113 C112 -69.05(8) no
C12 V1 C113 C114 175.23(6) no
C12 V1 C113 C118 49.86(12) no
C13 V1 C113 C112 -107.73(8) no
C13 V1 C113 C114 136.55(7) no
C13 V1 C113 C118 11.18(15) no
C15 V1 C113 C112 13.92(12) no
C15 V1 C113 C114 -101.80(9) no
C15 V1 C113 C118 132.83(11) no
C111 V1 C113 C112 37.17(7) no
C111 V1 C113 C114 -78.55(7) no
C111 V1 C113 C118 156.08(13) no
C112 V1 C113 C114 -115.73(10) no
C112 V1 C113 C118 118.91(14) no
C114 V1 C113 C112 115.73(10) no
C114 V1 C113 C118 -125.36(14) no
C115 V1 C113 C112 79.05(7) no
C115 V1 C113 C114 -36.67(7) no
C115 V1 C113 C118 -162.04(13) no
O1 V1 C114 C113 -105.71(7) no
O1 V1 C114 C115 136.84(7) no
O1 V1 C114 C119 16.70(10) no
C11 V1 C114 C113 68.38(10) no
C11 V1 C114 C115 -49.08(11) no
C11 V1 C114 C119 -169.22(9) no
C12 V1 C114 C113 -10.30(14) no
C12 V1 C114 C115 -127.76(11) no
C12 V1 C114 C119 112.10(13) no
C13 V1 C114 C113 -103.83(10) no
C13 V1 C114 C115 138.71(9) no
C13 V1 C114 C119 18.57(17) no
C14 V1 C114 C113 -172.83(7) no
C14 V1 C114 C115 69.71(10) no
C14 V1 C114 C119 -50.43(13) no
C15 V1 C114 C113 129.24(7) no
C15 V1 C114 C115 11.79(10) no
C15 V1 C114 C119 -108.35(11) no
C111 V1 C114 C113 79.16(7) no
C111 V1 C114 C115 -38.30(7) no
C111 V1 C114 C119 -158.43(12) no
C112 V1 C114 C113 37.46(7) no
C112 V1 C114 C115 -80.00(8) no
C112 V1 C114 C119 159.86(12) no
C113 V1 C114 C115 -117.46(10) no
C113 V1 C114 C119 122.40(13) no
C115 V1 C114 C113 117.46(10) no
C115 V1 C114 C119 -120.14(13) no
O1 V1 C115 C111 -158.31(7) no
O1 V1 C115 C114 -43.36(7) no
O1 V1 C115 C120 79.51(11) no
C11 V1 C115 C111 36.85(9) no
C11 V1 C115 C114 151.80(7) no
C11 V1 C115 C120 -85.33(11) no
C12 V1 C115 C111 21.76(13) no
C12 V1 C115 C114 136.72(9) no
C12 V1 C115 C120 -100.41(13) no
C13 V1 C115 C111 112.60(11) no
C13 V1 C115 C114 -132.44(11) no
C13 V1 C115 C120 -9.57(18) no
C14 V1 C115 C111 106.66(8) no
C14 V1 C115 C114 -138.39(7) no
C14 V1 C115 C120 -15.52(12) no
C15 V1 C115 C111 72.95(8) no
C15 V1 C115 C114 -172.09(7) no
C15 V1 C115 C120 -49.22(11) no
C111 V1 C115 C114 114.96(10) no
C111 V1 C115 C120 -122.18(14) no
C112 V1 C115 C111 -36.97(7) no
C112 V1 C115 C114 77.98(8) no
C112 V1 C115 C120 -159.15(12) no
C113 V1 C115 C111 -78.14(8) no
C113 V1 C115 C114 36.82(7) no
C113 V1 C115 C120 159.68(12) no
C114 V1 C115 C111 -114.96(10) no
C114 V1 C115 C120 122.87(14) no
V1 O1 C121 C122 175.41(8) no
C124 O1 C121 C122 -6.39(13) no
V1 O1 C124 C123 160.86(8) no
C121 O1 C124 C123 -17.28(13) no
V1 C11 C12 C13 -66.28(8) no
V1 C11 C12 C17 116.91(13) no
C15 C11 C12 C13 -2.44(14) no
C15 C11 C12 C17 -179.25(12) no
C15 C11 C12 V1 63.84(8) no
C16 C11 C15 V1 129.84(13) no
C16 C11 C15 C14 -165.31(12) no
C16 C11 C15 C110 7.3(2) no
V1 C11 C15 C14 64.85(8) no
V1 C11 C15 C110 -122.59(14) no
C12 C11 C15 V1 -63.99(8) no
C12 C11 C15 C14 0.86(14) no
C16 C11 C12 V1 -129.64(12) no
C16 C11 C12 C13 164.08(12) no
C16 C11 C12 C17 -12.7(2) no
C12 C11 C15 C110 173.42(12) no
V1 C12 C13 C14 -61.17(8) no
C11 C12 C13 V1 64.25(8) no
C11 C12 C13 C14 3.08(14) no
V1 C12 C13 C18 125.62(12) no
C17 C12 C13 V1 -118.93(13) no
C17 C12 C13 C14 179.90(12) no
C11 C12 C13 C18 -170.13(11) no
C17 C12 C13 C18 6.7(2) no
C12 C13 C14 C19 -171.66(12) no
C18 C13 C14 V1 -126.22(12) no
V1 C13 C14 C15 -63.25(8) no
V1 C13 C14 C19 127.65(13) no
C12 C13 C14 V1 60.68(8) no
C18 C13 C14 C15 170.53(11) no
C18 C13 C14 C19 1.4(2) no
C12 C13 C14 C15 -2.57(14) no
V1 C14 C15 C11 -63.71(8) no
V1 C14 C15 C110 123.24(12) no
C13 C14 C15 C11 1.03(14) no
C13 C14 C15 C110 -172.01(12) no
C13 C14 C15 V1 64.75(8) no
C19 C14 C15 V1 -125.66(12) no
C19 C14 C15 C11 170.63(12) no
C19 C14 C15 C110 -2.42(19) no
V1 C111 C116 H116' -55.8(14) no
V1 C111 C116 H116" -171.9(13) no
V1 C111 C116 H116 70.1(14) no
C112 C111 C116 H116' -156.6(14) no
C112 C111 C116 H116" 87.3(13) no
C112 C111 C116 H116 -30.7(14) no
C115 C111 C116 H116' 40.9(14) no
C115 C111 C116 H116" -75.2(13) no
C115 C111 C116 H116 166.8(14) no
V1 C112 C117 H117' -90.0(13) no
V1 C112 C117 H117" 150.0(12) no
V1 C112 C117 H117 28.7(14) no
C111 C112 C117 H117' 7.7(13) no
C111 C112 C117 H117" -112.3(12) no
C111 C112 C117 H117 126.3(13) no
C113 C112 C117 H117' 175.8(13) no
C113 C112 C117 H117" 55.8(12) no
C113 C112 C117 H117 -65.5(13) no
V1 C113 C118 H118' 94.2(13) no
V1 C113 C118 H118" -28.8(13) no
V1 C113 C118 H118 -146.7(10) no
C112 C113 C118 H118' -171.3(13) no
C112 C113 C118 H118" 65.6(13) no
C112 C113 C118 H118 -52.2(11) no
C114 C113 C118 H118' -4.6(13) no
C114 C113 C118 H118" -127.7(13) no
C114 C113 C118 H118 114.5(11) no
V1 C114 C119 H119' -62.5(13) no
V1 C114 C119 H119" 177.7(12) no
V1 C114 C119 H119 61.0(14) no
C113 C114 C119 H119' 32.6(13) no
C113 C114 C119 H119" -87.2(12) no
C113 C114 C119 H119 156.1(13) no
C115 C114 C119 H119' -154.7(13) no
C115 C114 C119 H119" 85.5(12) no
C115 C114 C119 H119 -31.2(14) no
V1 C115 C120 H120' 63.4(14) no
V1 C115 C120 H120" -56.8(14) no
V1 C115 C120 H120 -173.9(14) no
C111 C115 C120 H120' -29.9(14) no
C111 C115 C120 H120" -150.1(14) no
C111 C115 C120 H120 92.8(14) no
C114 C115 C120 H120' 157.6(14) no
C114 C115 C120 H120" 37.4(14) no
C114 C115 C120 H120 -79.8(14) no
O1 C121 C122 H122' 147.7(11) no
O1 C121 C122 H122 -92.3(11) no
H121' C121 C122 C123 -88.5(10) no
H121' C121 C122 H122' 32.0(15) no
H121' C121 C122 H122 152.0(14) no
H121 C121 C122 C123 145.8(9) no
H121 C121 C122 H122' -93.6(15) no
H121 C121 C122 H122 26.4(14) no
C22 C21 B2 C219 56.59(13) no
C26 C21 C22 C23 -0.06(17) no
B2 C21 C22 C23 176.19(11) no
C22 C21 C26 C25 0.52(17) no
B2 C21 C26 C25 -175.43(11) no
C22 C21 B2 C27 175.08(10) no
C22 C21 B2 C213 -64.04(12) no
C26 C21 B2 C219 -127.61(11) no
C26 C21 B2 C27 -9.11(15) no
C26 C21 B2 C213 111.77(12) no
C121 C122 C123 H123' -155.2(12) no
C21 C22 C23 C24 -0.61(19) no
H122' C122 C123 H123 -40.1(16) no
H122 C122 C123 C124 82.1(11) no
H122 C122 C123 H123' -36.1(16) no
H122 C122 C123 H123 -162.0(15) no
C121 C122 C123 H123 78.9(11) no
H122' C122 C123 C124 -156.0(12) no
H122' C122 C123 H123' 85.8(17) no
H123' C123 C124 H124 -89.9(16) no
H123 C123 C124 O1 -85.1(10) no
H123 C123 C124 H124' 157.0(14) no
H123 C123 C124 H124 32.9(14) no
C122 C123 C124 H124' -84.5(10) no
C122 C123 C124 H124 151.3(10) no
H123' C123 C124 O1 152.1(12) no
H123' C123 C124 H124' 34.2(15) no
C22 C23 C24 C25 0.81(18) no
C23 C24 C25 C26 -0.36(18) no
C24 C25 C26 C21 -0.33(18) no
C212 C27 C28 C29 -3.15(18) no
B2 C27 C28 C29 -179.04(12) no
C28 C27 B2 C21 -49.62(14) no
C28 C27 B2 C213 -165.84(11) no
C28 C27 B2 C219 71.37(14) no
C212 C27 B2 C21 134.85(11) no
C212 C27 B2 C213 18.64(16) no
C212 C27 B2 C219 -104.16(12) no
C28 C27 C212 C211 2.78(18) no
B2 C27 C212 C211 178.55(11) no
C27 C28 C29 C210 1.1(2) no
C28 C29 C210 C211 1.5(2) no
C29 C210 C211 C212 -1.8(2) no
C210 C211 C212 C27 -0.4(2) no
C218 C213 B2 C219 -23.46(16) no
C214 C213 C218 C217 0.81(18) no
C214 C213 B2 C27 46.82(15) no
C214 C213 B2 C219 165.33(11) no
C218 C213 B2 C27 -141.97(11) no
C218 C213 C214 C215 0.06(19) no
B2 C213 C214 C215 171.95(12) no
B2 C213 C218 C217 -170.80(12) no
C214 C213 B2 C21 -76.01(13) no
C218 C213 B2 C21 95.20(13) no
C213 C214 C215 C216 -0.7(2) no
C214 C215 C216 C217 0.57(19) no
C215 C216 C217 C218 0.3(2) no
C216 C217 C218 C213 -1.0(2) no
C220 C219 C224 C223 1.15(18) no
B2 C219 C224 C223 176.93(11) no
B2 C219 C220 C221 -176.43(11) no
C224 C219 B2 C21 11.84(15) no
C224 C219 B2 C27 -111.83(12) no
C224 C219 B2 C213 126.39(12) no
C220 C219 B2 C21 -172.58(10) no
C220 C219 B2 C27 63.75(13) no
C220 C219 B2 C213 -58.03(14) no
C224 C219 C220 C221 -0.48(18) no
C219 C220 C221 C222 -0.52(19) no
C220 C221 C222 C223 0.88(19) no
C221 C222 C223 C224 -0.23(19) no
C222 C223 C224 C219 -0.83(19) no
